data_2011410
loop_
_publ_author_name
'Gerrard, Juliet A.'
'Meade, Susie J.'
'Morris, Jonathan C.'
'Steel, Peter J.'

_publ_section_title
;
 Two crystalline modifications of 2-hydroxycyclopent-2-enone
;
_journal_issue 10
_journal_name_full 'Acta Crystallographica Section C'
_journal_page_first 1251
_journal_page_last 1253
_journal_paper_doi 10.1107/S0108270100009550
_journal_volume 56
_journal_year 2000
_chemical_formula_moiety 'C5 H6 O2'
_chemical_formula_sum 'C5 H6 O2'
_chemical_formula_weight 98.10
_chemical_name_common 3-Hydroxycyclopent-2-enone
_chemical_name_systematic
;
  3-Hydroxycyclopent-2-enone
;
_space_group_IT_number 19
_symmetry_cell_setting orthorhombic
_symmetry_space_group_name_Hall 'P 2ac 2ab'
_symmetry_space_group_name_H-M 'P 21 21 21'
_cell_angle_alpha 90.00
_cell_angle_beta 90.00
_cell_angle_gamma 90.00
_cell_formula_units_Z 4
_cell_length_a 5.370(5)
_cell_length_b 8.971(8)
_cell_length_c 9.920(9)
_cell_measurement_reflns_used 1694
_cell_measurement_temperature 163(2)
_cell_measurement_theta_max 25.0
_cell_measurement_theta_min 3.1
_cell_volume 477.9(8)
_computing_cell_refinement 'SAINT  (Siemens 1999)'
_computing_data_collection 'SMART (Siemens 1999)'
_computing_data_reduction SAINT
_computing_molecular_graphics SHELXL97
_computing_publication_material SHELXL97
_computing_structure_refinement 'SHELXL97 (Sheldrick, 1997)'
_computing_structure_solution 'SHELXS97 (Sheldrick, 1990)'
_diffrn_ambient_temperature 163(2)
_diffrn_detector_area_resol_mean 8.19
_diffrn_measured_fraction_theta_full .989
_diffrn_measured_fraction_theta_max .989
_diffrn_measurement_device_type 'Siemens SMART CCD'
_diffrn_measurement_method 'Exposures over 0.5\%  \f or \w rotation'
_diffrn_radiation_monochromator graphite
_diffrn_radiation_source 'fine-focus sealed tube'
_diffrn_radiation_type MoK\a
_diffrn_radiation_wavelength .71073
_diffrn_reflns_av_R_equivalents .0325
_diffrn_reflns_av_sigmaI/netI .0322
_diffrn_reflns_limit_h_max 3
_diffrn_reflns_limit_h_min -6
_diffrn_reflns_limit_k_max 10
_diffrn_reflns_limit_k_min -10
_diffrn_reflns_limit_l_max 11
_diffrn_reflns_limit_l_min -11
_diffrn_reflns_number 5395
_diffrn_reflns_theta_full 24.97
_diffrn_reflns_theta_max 24.97
_diffrn_reflns_theta_min 3.06
_diffrn_standards_decay_% 0
_exptl_absorpt_coefficient_mu .106
_exptl_absorpt_correction_T_max .968
_exptl_absorpt_correction_T_min .806
_exptl_absorpt_correction_type multi-scan
_exptl_absorpt_process_details '(SADABS; Siemens, 1999)'
_exptl_crystal_colour colourless
_exptl_crystal_density_diffrn 1.363
_exptl_crystal_density_method 'not measured'
_exptl_crystal_description plate
_exptl_crystal_F_000 208
_exptl_crystal_size_max .68
_exptl_crystal_size_mid .18
_exptl_crystal_size_min .01
_refine_diff_density_max .116
_refine_diff_density_min -.161
_refine_ls_abs_structure_details 'Flack H D (1983), Acta Cryst. A39, 876-881'
_refine_ls_abs_structure_Flack -.4(18)
_refine_ls_extinction_method none
_refine_ls_goodness_of_fit_ref .977
_refine_ls_hydrogen_treatment mixed
_refine_ls_matrix_type full
_refine_ls_number_parameters 67
_refine_ls_number_reflns 835
_refine_ls_number_restraints 0
_refine_ls_restrained_S_all .977
_refine_ls_R_factor_all .0451
_refine_ls_R_factor_gt .0315
_refine_ls_shift/su_max .001
_refine_ls_shift/su_mean .000
_refine_ls_structure_factor_coef Fsqd
_refine_ls_weighting_details 'calc w = 1/[\s^2^(Fo^2^)+(0.0411P)^2^] where P=(Fo^2^+2Fc^2^)/3'
_refine_ls_weighting_scheme calc
_refine_ls_wR_factor_ref .0697
_reflns_number_gt 674
_reflns_number_total 835
_reflns_threshold_expression I>2\s(I)
_cod_data_source_file de1148.cif
_cod_data_source_block 3sm1
_cod_original_sg_symbol_H-M 'P21 21 21'
_cod_database_code 2011410
_cod_database_fobs_code 2011410

loop_
_symmetry_equiv_pos_as_xyz
'x, y, z'
'-x+1/2, -y, z+1/2'
'-x, y+1/2, -z+1/2'
'x+1/2, -y+1/2, -z'

loop_
_atom_site_label
_atom_site_fract_x
_atom_site_fract_y
_atom_site_fract_z
_atom_site_U_iso_or_equiv
_atom_site_adp_type
_atom_site_calc_flag
_atom_site_refinement_flags
_atom_site_occupancy
_atom_site_disorder_assembly
_atom_site_disorder_group
_atom_site_type_symbol
O1 .4244(2) .81562(13) .55387(12) .0402(4) Uani d . 1 . . O
C1 .4856(3) .92964(18) .49219(18) .0328(5) Uani d . 1 . . C
O2 .1665(2) .90991(14) .31264(12) .0390(4) Uani d . 1 . . O
H2 .127(4) .834(2) .362(2) .047 Uiso d . 1 . . H
C2 .3634(3) .98241(19) .36880(18) .0305(4) Uani d . 1 . . C
C3 .4726(3) 1.10732(19) .32288(19) .0347(5) Uani d . 1 . . C
H3 .4191 1.1607 .2454 .042 Uiso calc R 1 . . H
C4 .6891(4) 1.15175(19) .40908(18) .0376(5) Uani d . 1 . . C
H4A .6671 1.2542 .4442 .045 Uiso calc R 1 . . H
H4B .8465 1.1471 .3573 .045 Uiso calc R 1 . . H
C5 .6902(4) 1.03691(18) .52556(18) .0369(5) Uani d . 1 . . C
H5A .8526 .9849 .5305 .044 Uiso calc R 1 . . H
H5B .6580 1.0865 .6130 .044 Uiso calc R 1 . . H

loop_
_atom_site_aniso_label
_atom_site_aniso_U_11
_atom_site_aniso_U_22
_atom_site_aniso_U_33
_atom_site_aniso_U_12
_atom_site_aniso_U_13
_atom_site_aniso_U_23
O1 .0421(9) .0328(7) .0457(8) .0019(6) .0011(6) .0106(6)
C1 .0331(12) .0292(9) .0362(10) .0074(8) .0038(9) -.0027(9)
O2 .0459(9) .0319(7) .0392(7) -.0053(7) -.0047(7) .0056(6)
C2 .0322(11) .0274(9) .0317(9) .0046(8) .0013(8) -.0043(8)
C3 .0402(12) .0291(10) .0348(10) .0024(9) .0034(9) .0023(8)
C4 .0426(13) .0278(9) .0423(11) .0000(10) .0023(9) .0027(7)
C5 .0377(12) .0339(9) .0390(11) .0009(9) .0006(10) .0000(8)

loop_
_atom_type_symbol
_atom_type_description
_atom_type_scat_dispersion_real
_atom_type_scat_dispersion_imag
_atom_type_scat_source
C C .0033 .0016 'International Tables Vol C Tables 4.2.6.8 and 6.1.1.4'
H H .0000 .0000 'International Tables Vol C Tables 4.2.6.8 and 6.1.1.4'
O O .0106 .0060 'International Tables Vol C Tables 4.2.6.8 and 6.1.1.4'

loop_
_geom_angle_atom_site_label_1
_geom_angle_atom_site_label_2
_geom_angle_atom_site_label_3
_geom_angle
_geom_angle_publ_flag
O1 C1 C2 124.13(17) yes
O1 C1 C5 128.10(17) yes
C2 C1 C5 107.77(15) yes
C2 O2 H2 109.6(13) yes
C3 C2 O2 126.77(19) yes
C3 C2 C1 110.90(18) yes
O2 C2 C1 122.33(16) yes
C2 C3 C4 111.53(17) yes
C2 C3 H3 124.2 ?
C4 C3 H3 124.2 ?
C3 C4 C5 104.61(15) yes
C3 C4 H4A 110.8 ?
C5 C4 H4A 110.8 ?
C3 C4 H4B 110.8 ?
C5 C4 H4B 110.8 ?
H4A C4 H4B 108.9 ?
C1 C5 C4 105.05(15) yes
C1 C5 H5A 110.7 ?
C4 C5 H5A 110.7 ?
C1 C5 H5B 110.7 ?
C4 C5 H5B 110.7 ?
H5A C5 H5B 108.8 ?

loop_
_geom_bond_atom_site_label_1
_geom_bond_atom_site_label_2
_geom_bond_site_symmetry_2
_geom_bond_distance
_geom_bond_publ_flag
O1 C1 . 1.236(2) yes
C1 C2 . 1.467(3) yes
C1 C5 . 1.498(3) yes
O2 C2 . 1.361(2) yes
O2 H2 . .87(2) yes
C2 C3 . 1.344(3) yes
C3 C4 . 1.497(3) yes
C3 H3 . .9500 ?
C4 C5 . 1.548(3) yes
C4 H4A . .9900 ?
C4 H4B . .9900 ?
C5 H5A . .9900 ?
C5 H5B . .9900 ?

loop_
_geom_hbond_atom_site_label_D
_geom_hbond_atom_site_label_H
_geom_hbond_atom_site_label_A
_geom_hbond_site_symmetry_A
_geom_hbond_distance_DH
_geom_hbond_distance_HA
_geom_hbond_distance_DA
_geom_hbond_angle_DHA
_geom_hbond_publ_flag
O2 H2 O1 4_466 .87(2) 1.92(2) 2.745(2) 159.5(18) yes

loop_
_geom_torsion_atom_site_label_1
_geom_torsion_atom_site_label_2
_geom_torsion_atom_site_label_3
_geom_torsion_atom_site_label_4
_geom_torsion
O1 C1 C2 C3 -178.77(17)
C5 C1 C2 C3 .93(19)
O1 C1 C2 O2 1.2(3)
C5 C1 C2 O2 -179.14(15)
O2 C2 C3 C4 -178.30(15)
C1 C2 C3 C4 1.6(2)
C2 C3 C4 C5 -3.40(19)
O1 C1 C5 C4 176.75(17)
C2 C1 C5 C4 -2.93(18)
C3 C4 C5 C1 3.72(18)

loop_
_cod_related_entry_id
_cod_related_entry_database
_cod_related_entry_code
1 ChemSpider 74607
